data_7205696
loop_
_publ_author_name
'Lenthall, Joseph T.'
'Foster, Jonathan A.'
'Anderson, Kirsty M.'
'Probert, Michael R.'
'Howard, Judith A. K.'
'Steed, Jonathan W.'

_publ_section_title
;
 Hydrogen bonding interactions with the thiocarbonyl \p-system
;
_journal_issue 9
_journal_name_full CrystEngComm
_journal_page_first 3202
_journal_paper_doi 10.1039/c0ce00680g
_journal_volume 13
_journal_year 2011
_chemical_formula_moiety 'C9 H13 N5 S2'
_chemical_formula_sum 'C9 H13 N5 S2'
_chemical_formula_weight 255.36
_chemical_name_systematic
;
?
;
_space_group_crystal_system triclinic
_space_group_IT_number 2
_space_group_name_Hall '-P 1'
_space_group_name_H-M_alt 'P -1'
_symmetry_cell_setting triclinic
_symmetry_space_group_name_Hall '-P 1'
_symmetry_space_group_name_H-M 'P -1'
_atom_sites_solution_hydrogens geom
_atom_sites_solution_primary direct
_atom_sites_solution_secondary difmap
_audit_creation_date 2010-09-28
_audit_creation_method
;
Olex2 1.1-beta
(compiled 2010.09.10 svn.r1414, GUI svn.r3225)
;
_cell_angle_alpha 87.646(7)
_cell_angle_beta 75.043(6)
_cell_angle_gamma 75.422(6)
_cell_formula_units_Z 2
_cell_length_a 5.798(2)
_cell_length_b 9.447(4)
_cell_length_c 11.167(4)
_cell_measurement_reflns_used 1195
_cell_measurement_temperature 120
_cell_measurement_theta_max 27.305
_cell_measurement_theta_min 3.748
_cell_volume 571.7(4)
_computing_cell_refinement 'SAINT v6.45A (Bruker, 2003)'
_computing_data_collection 'SMART v5.625 (Bruker, 2001)'
_computing_data_reduction 'SAINT v6.45A (Bruker, 2003)'
_computing_molecular_graphics
;
O. V. Dolomanov, L. J. Bourhis, R. J. Gildea, J. A. K. Howard and H. Puschmann,
OLEX2: a complete structure solution, refinement and analysis program.
J. Appl. Cryst. (2009). 42, 339-341.
;
_computing_publication_material
;
O. V. Dolomanov, L. J. Bourhis, R. J. Gildea, J. A. K. Howard and H. Puschmann,
OLEX2: a complete structure solution, refinement and analysis program.
J. Appl. Cryst. (2009). 42, 339-341.
;
_computing_structure_refinement 'SHELXL-97 (Sheldrick, 1997)'
_computing_structure_solution 'SHELXS-97 (Sheldrick, 1990)'
_diffrn_ambient_temperature 120
_diffrn_detector 'CCD area detector'
_diffrn_detector_area_resol_mean 5.6
_diffrn_detector_type 'Bruker SMART CCD 6000 area detector'
_diffrn_measured_fraction_theta_full 0.980
_diffrn_measured_fraction_theta_max 0.980
_diffrn_measurement_device 'three-circle diffractometer'
_diffrn_measurement_device_type 'Bruker SMART CCD 6000 area detector'
_diffrn_measurement_method '\w scans'
_diffrn_radiation_monochromator graphite
_diffrn_radiation_probe x-ray
_diffrn_radiation_source 'fine-focus sealed tube'
_diffrn_radiation_type MoK\a
_diffrn_radiation_wavelength 0.71073
_diffrn_radiation_xray_symbol K-L~3~
_diffrn_reflns_av_R_equivalents 0.0368
_diffrn_reflns_av_sigmaI/netI 0.0421
_diffrn_reflns_limit_h_max 7
_diffrn_reflns_limit_h_min -7
_diffrn_reflns_limit_k_max 12
_diffrn_reflns_limit_k_min -12
_diffrn_reflns_limit_l_max 14
_diffrn_reflns_limit_l_min 0
_diffrn_reflns_number 2558
_diffrn_reflns_theta_full 27.50
_diffrn_reflns_theta_max 27.50
_diffrn_reflns_theta_min 1.89
_diffrn_source 'sealed X-ray tube'
_diffrn_source_current 35.0
_diffrn_source_power 1.75
_diffrn_source_target Mo
_diffrn_source_voltage 50.0
_exptl_absorpt_coefficient_mu 0.446
_exptl_absorpt_correction_T_max 1.000
_exptl_absorpt_correction_T_min 0.703
_exptl_absorpt_correction_type multi-scan
_exptl_absorpt_process_details 'TWINABS - G.M. Sheldrick'
_exptl_crystal_colour colourless
_exptl_crystal_colour_lustre clear
_exptl_crystal_colour_modifier light
_exptl_crystal_colour_primary colourless
_exptl_crystal_density_diffrn 1.483
_exptl_crystal_description block
_exptl_crystal_F_000 268
_exptl_crystal_size_max 0.24
_exptl_crystal_size_mid 0.1
_exptl_crystal_size_min 0.01
_refine_diff_density_max 0.539
_refine_diff_density_min -0.416
_refine_diff_density_rms 0.103
_refine_ls_extinction_method none
_refine_ls_goodness_of_fit_ref 1.070
_refine_ls_hydrogen_treatment constr
_refine_ls_matrix_type full
_refine_ls_number_parameters 148
_refine_ls_number_reflns 4141
_refine_ls_number_restraints 0
_refine_ls_restrained_S_all 1.070
_refine_ls_R_factor_all 0.0592
_refine_ls_R_factor_gt 0.0450
_refine_ls_shift/su_max 0.000
_refine_ls_shift/su_mean 0.000
_refine_ls_structure_factor_coef Fsqd
_refine_ls_weighting_details 'calc w=1/[\s^2^(Fo^2^)+(0.0648P)^2^+0.1918P] where P=(Fo^2^+2Fc^2^)/3'
_refine_ls_weighting_scheme calc
_refine_ls_wR_factor_gt 0.1149
_refine_ls_wR_factor_ref 0.1207
_reflns_number_gt 3349
_reflns_number_total 4141
_reflns_threshold_expression >2sigma(I)
_cod_data_source_file c0ce00680g.txt
_cod_data_source_block jws2
_cod_depositor_comments
;
The following automatic conversions were performed:
'_symmetry_cell_setting' value 'Triclinic' changed to 'triclinic'
according to '/home/saulius/struct/CIF-dictionaries/cif_core.dic'
dictionary named 'cif_core.dic' version 2.4.1 from 2010-06-29.

Automatic conversion script
Id: cif_fix_enum 1555 2011-01-17 13:19:09Z saulius 
;
_cod_original_sg_symbol_H-M P-1
_cod_database_code 7205696

loop_
_space_group_symop_id
_space_group_symop_operation_xyz
1 'x, y, z'
2 '-x, -y, -z'

loop_
_atom_site_label
_atom_site_type_symbol
_atom_site_fract_x
_atom_site_fract_y
_atom_site_fract_z
_atom_site_U_iso_or_equiv
_atom_site_adp_type
_atom_site_occupancy
_atom_site_symmetry_multiplicity
_atom_site_calc_flag
_atom_site_refinement_flags
_atom_site_disorder_assembly
_atom_site_disorder_group
S2 S 0.60515(10) 0.27014(7) 0.44085(6) 0.02011(16) Uani 1 1 d . . .
S1 S -0.36992(11) 0.27382(7) 0.02977(6) 0.01998(16) Uani 1 1 d . . .
N3 N 0.0103(3) 0.4960(2) 0.24885(18) 0.0150(4) Uani 1 1 d . . .
N5 N 0.2119(3) 0.2574(2) 0.36542(17) 0.0152(4) Uani 1 1 d . . .
H5 H 0.0785 0.3012 0.3417 0.018 Uiso 1 1 calc R . .
N1 N 0.0291(3) 0.2676(2) 0.10653(17) 0.0155(4) Uani 1 1 d . . .
H1 H 0.1206 0.3129 0.1347 0.019 Uiso 1 1 calc R . .
N4 N 0.2794(3) 0.4879(2) 0.37468(18) 0.0166(4) Uani 1 1 d . . .
H4 H 0.3564 0.5399 0.4066 0.020 Uiso 1 1 calc R . .
N2 N -0.2557(3) 0.4922(2) 0.12286(17) 0.0156(4) Uani 1 1 d . . .
H2 H -0.3783 0.5442 0.0945 0.019 Uiso 1 1 calc R . .
C8 C 0.3504(4) 0.3396(3) 0.3895(2) 0.0152(5) Uani 1 1 d . . .
C4 C -0.2526(4) 0.7224(3) 0.2070(2) 0.0174(5) Uani 1 1 d . . .
H4A H -0.3810 0.7728 0.1711 0.021 Uiso 1 1 calc R . .
C3 C -0.1618(4) 0.5713(3) 0.1940(2) 0.0141(5) Uani 1 1 d . . .
C6 C 0.0352(4) 0.7210(3) 0.3295(2) 0.0164(5) Uani 1 1 d . . .
H6 H 0.1111 0.7710 0.3741 0.020 Uiso 1 1 calc R . .
C7 C 0.1029(4) 0.5692(3) 0.3165(2) 0.0146(5) Uani 1 1 d . . .
C2 C -0.1856(4) 0.3461(3) 0.0906(2) 0.0154(5) Uani 1 1 d . . .
C1 C 0.1208(4) 0.1116(3) 0.0800(2) 0.0195(5) Uani 1 1 d . . .
H1A H 0.1246 0.0911 -0.0059 0.029 Uiso 1 1 calc R . .
H1B H 0.0120 0.0595 0.1363 0.029 Uiso 1 1 calc R . .
H1C H 0.2876 0.0786 0.0917 0.029 Uiso 1 1 calc R . .
C9 C 0.2676(5) 0.0997(3) 0.3759(2) 0.0223(5) Uani 1 1 d . . .
H9B H 0.4055 0.0545 0.3062 0.033 Uiso 1 1 calc R . .
H9A H 0.1225 0.0652 0.3745 0.033 Uiso 1 1 calc R . .
H9C H 0.3127 0.0727 0.4540 0.033 Uiso 1 1 calc R . .
C5 C -0.1473(4) 0.7962(3) 0.2746(2) 0.0184(5) Uani 1 1 d . . .
H5A H -0.2012 0.8997 0.2835 0.022 Uiso 1 1 calc R . .

loop_
_atom_site_aniso_label
_atom_site_aniso_U_11
_atom_site_aniso_U_22
_atom_site_aniso_U_33
_atom_site_aniso_U_23
_atom_site_aniso_U_13
_atom_site_aniso_U_12
S2 0.0137(3) 0.0264(3) 0.0227(3) 0.0036(3) -0.0094(2) -0.0049(3)
S1 0.0161(3) 0.0254(3) 0.0227(3) -0.0011(3) -0.0089(2) -0.0086(3)
N3 0.0135(9) 0.0207(9) 0.0111(9) 0.0005(9) -0.0036(7) -0.0046(9)
N5 0.0118(9) 0.0181(10) 0.0166(10) 0.0010(8) -0.0060(8) -0.0030(8)
N1 0.0134(9) 0.0191(10) 0.0175(10) -0.0007(8) -0.0064(8) -0.0075(8)
N4 0.0168(10) 0.0207(11) 0.0162(10) 0.0004(8) -0.0089(8) -0.0071(8)
N2 0.0130(9) 0.0209(10) 0.0143(10) 0.0019(8) -0.0069(8) -0.0033(8)
C8 0.0130(11) 0.0245(13) 0.0075(10) 0.0011(9) -0.0008(9) -0.0056(9)
C4 0.0140(11) 0.0222(12) 0.0156(12) 0.0045(10) -0.0037(9) -0.0044(10)
C3 0.0119(11) 0.0225(12) 0.0091(10) 0.0013(9) -0.0019(8) -0.0075(9)
C6 0.0162(11) 0.0214(12) 0.0130(11) -0.0009(10) -0.0041(9) -0.0063(10)
C7 0.0125(11) 0.0210(12) 0.0104(11) 0.0036(9) -0.0015(9) -0.0066(9)
C2 0.0123(11) 0.0256(13) 0.0092(11) 0.0021(9) -0.0021(9) -0.0073(10)
C1 0.0206(12) 0.0189(12) 0.0209(13) 0.0002(10) -0.0079(10) -0.0057(10)
C9 0.0210(13) 0.0194(13) 0.0272(14) 0.0026(10) -0.0092(11) -0.0035(10)
C5 0.0178(12) 0.0191(11) 0.0169(12) -0.0002(10) -0.0021(10) -0.0044(10)

loop_
_atom_type_symbol
_atom_type_description
_atom_type_scat_dispersion_real
_atom_type_scat_dispersion_imag
_atom_type_scat_source
C C 0.0033 0.0016 'International Tables Vol C Tables 4.2.6.8 and 6.1.1.4'
H H 0.0000 0.0000 'International Tables Vol C Tables 4.2.6.8 and 6.1.1.4'
N N 0.0061 0.0033 'International Tables Vol C Tables 4.2.6.8 and 6.1.1.4'
S S 0.1246 0.1234 'International Tables Vol C Tables 4.2.6.8 and 6.1.1.4'

loop_
_geom_angle_atom_site_label_1
_geom_angle_atom_site_label_2
_geom_angle_atom_site_label_3
_geom_angle
_geom_angle_site_symmetry_1
_geom_angle_site_symmetry_3
_geom_angle_publ_flag
N3 C3 N2 117.7(2) . . ?
N3 C3 C4 122.9(2) . . ?
N3 C7 N4 117.7(2) . . ?
N3 C7 C6 122.9(2) . . ?
N5 C8 S2 122.9(2) . . ?
N5 C8 N4 118.3(2) . . ?
N5 C9 H9B 109.5 . . ?
N5 C9 H9A 109.5 . . ?
N5 C9 H9C 109.5 . . ?
N1 C2 S1 122.6(2) . . ?
N1 C2 N2 118.2(2) . . ?
N1 C1 H1A 109.5 . . ?
N1 C1 H1B 109.5 . . ?
N1 C1 H1C 109.5 . . ?
N4 C8 S2 118.85(17) . . ?
N2 C2 S1 119.22(17) . . ?
C8 N5 H5 118.1 . . ?
C8 N5 C9 123.8(2) . . ?
C8 N4 H4 115.1 . . ?
C8 N4 C7 129.9(2) . . ?
C4 C3 N2 119.3(2) . . ?
C4 C5 H5A 119.5 . . ?
C3 N2 H2 115.1 . . ?
C3 C4 H4A 121.5 . . ?
C6 C7 N4 119.4(2) . . ?
C6 C5 C4 120.9(2) . . ?
C6 C5 H5A 119.5 . . ?
C7 N3 C3 118.69(19) . . ?
C7 N4 H4 115.1 . . ?
C7 C6 H6 121.4 . . ?
C2 N1 H1 118.2 . . ?
C2 N1 C1 123.6(2) . . ?
C2 N2 H2 115.1 . . ?
C2 N2 C3 129.9(2) . . ?
C1 N1 H1 118.2 . . ?
H1A C1 H1B 109.5 . . ?
H1A C1 H1C 109.5 . . ?
H1B C1 H1C 109.5 . . ?
C9 N5 H5 118.1 . . ?
H9B C9 H9A 109.5 . . ?
H9B C9 H9C 109.5 . . ?
H9A C9 H9C 109.5 . . ?
C5 C4 H4A 121.5 . . ?
C5 C4 C3 117.1(2) . . ?
C5 C6 H6 121.4 . . ?
C5 C6 C7 117.3(2) . . ?

loop_
_geom_bond_atom_site_label_1
_geom_bond_atom_site_label_2
_geom_bond_distance
_geom_bond_site_symmetry_2
_geom_bond_publ_flag
S2 C8 1.691(2) . ?
S1 C2 1.689(2) . ?
N3 C3 1.342(3) . ?
N3 C7 1.333(3) . ?
N5 H5 0.8800 . ?
N5 C8 1.328(3) . ?
N5 C9 1.449(3) . ?
N1 H1 0.8800 . ?
N1 C2 1.331(3) . ?
N1 C1 1.450(3) . ?
N4 H4 0.8800 . ?
N4 C8 1.373(3) . ?
N4 C7 1.401(3) . ?
N2 H2 0.8800 . ?
N2 C3 1.401(3) . ?
N2 C2 1.372(3) . ?
C4 H4A 0.9500 . ?
C4 C3 1.390(3) . ?
C4 C5 1.388(3) . ?
C6 H6 0.9500 . ?
C6 C7 1.392(3) . ?
C6 C5 1.386(3) . ?
C1 H1A 0.9800 . ?
C1 H1B 0.9800 . ?
C1 H1C 0.9800 . ?
C9 H9B 0.9800 . ?
C9 H9A 0.9800 . ?
C9 H9C 0.9800 . ?
C5 H5A 0.9500 . ?

loop_
_geom_torsion_atom_site_label_1
_geom_torsion_atom_site_label_2
_geom_torsion_atom_site_label_3
_geom_torsion_atom_site_label_4
_geom_torsion
_geom_torsion_site_symmetry_1
_geom_torsion_site_symmetry_2
_geom_torsion_site_symmetry_3
_geom_torsion_site_symmetry_4
_geom_torsion_publ_flag
C8 N4 C7 N3 -11.0(3) . . . . ?
C8 N4 C7 C6 170.1(2) . . . . ?
C3 N3 C7 N4 178.94(19) . . . . ?
C3 N3 C7 C6 -2.3(3) . . . . ?
C3 N2 C2 S1 167.05(18) . . . . ?
C3 N2 C2 N1 -14.3(3) . . . . ?
C3 C4 C5 C6 -1.8(3) . . . . ?
C7 N3 C3 N2 179.73(19) . . . . ?
C7 N3 C3 C4 -1.6(3) . . . . ?
C7 N4 C8 S2 168.89(18) . . . . ?
C7 N4 C8 N5 -12.6(3) . . . . ?
C7 C6 C5 C4 -1.6(3) . . . . ?
C2 N2 C3 N3 -5.8(3) . . . . ?
C2 N2 C3 C4 175.4(2) . . . . ?
C1 N1 C2 S1 -3.5(3) . . . . ?
C1 N1 C2 N2 177.9(2) . . . . ?
C9 N5 C8 S2 -2.4(3) . . . . ?
C9 N5 C8 N4 179.2(2) . . . . ?
C5 C4 C3 N3 3.6(3) . . . . ?
C5 C4 C3 N2 -177.8(2) . . . . ?
C5 C6 C7 N3 3.8(3) . . . . ?
C5 C6 C7 N4 -177.4(2) . . . . ?
